data_4317837
loop_
_publ_author_name
'Geeta Hundal'
'Maninder Singh Hundal'
'Sangeeta Obrai'
'N. S. Poonia'
'Subodh Kumar'

_publ_section_title
;
 Metal Complexes of Tetrapodal Ligands: Synthesis, Spectroscopic and
 Thermal Studies, and X-ray Crystal Structure Studies of Na(I), Ca(II),
 Sr(II), and Ba(II) Complexes of Tetrapodal Ligands
 N,N,N',N'-Tetrakis(2-hydroxypropyl)ethylenediamine and
 N,N,N',N'-Tetrakis(2-hydroxyethyl)ethylenediamine
;
_journal_name_full 'Inorganic Chemistry'
_journal_page_first 2077
_journal_page_last 2086
_journal_paper_doi 10.1021/ic0100727
_journal_volume 41
_journal_year 2002
_chemical_formula_sum 'C26 H42 Ba N6 O16'
_chemical_formula_weight 832.00
_chemical_name_systematic
;
  ?
;
_space_group_IT_number 2
_symmetry_cell_setting triclinic
_symmetry_space_group_name_Hall '-P 1'
_symmetry_space_group_name_H-M 'P -1'
_atom_sites_solution_hydrogens geom
_atom_sites_solution_primary direct
_atom_sites_solution_secondary difmap
_audit_creation_method SHELXL
_cell_angle_alpha 110.790(10)
_cell_angle_beta 109.900(10)
_cell_angle_gamma 95.840(10)
_cell_formula_units_Z 2
_cell_length_a 12.0170(10)
_cell_length_b 12.0970(10)
_cell_length_c 14.6770(10)
_cell_measurement_temperature 293(2)
_cell_volume 1814.5(3)
_computing_structure_refinement 'SHELXL-93 (Sheldrick, 1993)'
_computing_structure_solution 'SHELXS-86 (Sheldrick, 1990)'
_diffrn_ambient_temperature 293(2)
_diffrn_radiation_monochromator graphite
_diffrn_radiation_source 'fine-focus sealed tube'
_diffrn_radiation_type MoK\a
_diffrn_radiation_wavelength 0.71073
_diffrn_reflns_av_R_equivalents 0.0460
_diffrn_reflns_av_sigmaI/netI 0.0494
_diffrn_reflns_limit_h_max 12
_diffrn_reflns_limit_h_min 0
_diffrn_reflns_limit_k_max 11
_diffrn_reflns_limit_k_min -11
_diffrn_reflns_limit_l_max 14
_diffrn_reflns_limit_l_min -15
_diffrn_reflns_number 4872
_diffrn_reflns_theta_max 22.49
_diffrn_reflns_theta_min 1.62
_exptl_absorpt_coefficient_mu 1.170
_exptl_crystal_colour Colorless
_exptl_crystal_density_diffrn 1.523
_exptl_crystal_F_000 848
_refine_diff_density_max 1.307
_refine_diff_density_min -0.929
_refine_diff_density_rms 0.110
_refine_ls_extinction_method none
_refine_ls_goodness_of_fit_all 1.346
_refine_ls_goodness_of_fit_obs 1.331
_refine_ls_matrix_type full
_refine_ls_number_parameters 433
_refine_ls_number_reflns 4398
_refine_ls_number_restraints 35
_refine_ls_restrained_S_all 1.550
_refine_ls_restrained_S_obs 1.327
_refine_ls_R_factor_all 0.0646
_refine_ls_R_factor_obs 0.0508
_refine_ls_shift/esd_max 0.166
_refine_ls_shift/esd_mean 0.007
_refine_ls_structure_factor_coef Fsqd
_refine_ls_weighting_details 'w=1/[\s^2^(Fo^2^)+(0.0584P)^2^+2.6398P] where P=(Fo^2^+2Fc^2^)/3'
_refine_ls_weighting_scheme calc
_refine_ls_wR_factor_all 0.1655
_refine_ls_wR_factor_obs 0.1316
_reflns_number_observed 3988
_reflns_number_total 4568
_reflns_observed_criterion >2sigma(I)
_cod_data_source_file ic0100727_11.cif
_cod_data_source_block badnphpe
_cod_depositor_comments
;
The following automatic conversions were performed:

'_symmetry_cell_setting' value 'Triclinic' changed to 'triclinic'
according to the built-in table from CIF Core dictionary named
'cif_core.dic' version 2.4.1 from 2010-06-29.

Automatic conversion script
Id: cif_fix_values 1646 2011-03-28 12:23:43Z adriana 

The following automatic conversions were performed:

'_refine_ls_weighting_scheme' value 'calc
w=1/[\s^2^(Fo^2^)+(0.0584P)^2^+2.6398P] where P=(Fo^2^+2Fc^2^)/3' was
changed to 'calc'. New tag '_refine_ls_weighting_details' was
created. The value of the new tag was set to
'w=1/[\s^2^(Fo^2^)+(0.0584P)^2^+2.6398P] where P=(Fo^2^+2Fc^2^)/3'.

Automatic conversion script
Id: cif_fix_values 3143 2015-03-26 13:38:13Z robertas 
;
_cod_original_cell_volume 1814.4(2)
_cod_original_sg_symbol_H-M 'P 1'
_cod_database_code 4317837

loop_
_symmetry_equiv_pos_as_xyz
'x, y, z'
'-x, -y, -z'

loop_
_atom_site_aniso_label
_atom_site_aniso_U_11
_atom_site_aniso_U_22
_atom_site_aniso_U_33
_atom_site_aniso_U_23
_atom_site_aniso_U_13
_atom_site_aniso_U_12
Ba 0.0453(3) 0.0458(3) 0.0391(3) 0.0172(2) 0.0183(2) 0.0046(2)
O1 0.067(4) 0.179(8) 0.073(4) 0.065(5) 0.014(4) -0.025(5)
O2 0.079(5) 0.101(6) 0.142(7) -0.048(5) 0.051(5) -0.020(5)
O3 0.108(5) 0.077(4) 0.064(4) 0.026(3) 0.037(4) 0.050(4)
O5 0.101(5) 0.074(4) 0.083(4) 0.038(4) 0.063(4) 0.016(4)
O7 0.124(6) 0.079(5) 0.107(6) 0.030(4) 0.073(5) 0.033(4)
O8 0.143(8) 0.128(7) 0.109(6) 0.065(6) 0.083(6) 0.013(6)
O9 0.196(11) 0.099(7) 0.205(11) 0.093(7) 0.131(9) 0.028(7)
O10 0.109(5) 0.050(4) 0.071(4) 0.010(3) 0.040(4) 0.019(3)
O13 0.287(16) 0.068(6) 0.147(9) -0.011(6) 0.119(10) 0.025(8)
O14 0.167(10) 0.150(9) 0.119(8) 0.002(7) 0.095(8) 0.036(7)
O1W 0.059(3) 0.054(3) 0.055(3) 0.025(3) 0.032(3) 0.017(3)
O2W 0.090(4) 0.053(3) 0.084(4) 0.028(3) 0.056(4) 0.024(3)
N1 0.055(4) 0.065(5) 0.065(4) 0.025(4) 0.024(4) 0.005(4)
N2 0.061(4) 0.064(5) 0.054(4) 0.027(4) 0.017(3) 0.008(4)
N3 0.090(6) 0.074(6) 0.087(6) 0.042(5) 0.061(5) 0.019(4)
N4 0.097(7) 0.100(8) 0.102(7) 0.063(6) 0.051(6) 0.007(6)
N5 0.180(11) 0.039(5) 0.156(10) 0.030(6) 0.106(9) 0.028(6)
N6 0.128(9) 0.089(8) 0.082(7) 0.006(6) 0.049(6) 0.035(7)
C2 0.056(6) 0.153(11) 0.082(7) 0.031(7) 0.032(6) -0.006(7)
C4 0.083(8) 0.063(7) 0.146(11) 0.012(7) 0.039(8) -0.013(6)
C5 0.085(8) 0.113(9) 0.091(8) 0.054(7) -0.010(6) -0.024(7)
C8 0.146(11) 0.116(10) 0.096(8) 0.060(8) 0.063(8) 0.087(9)
C10 0.165(13) 0.180(14) 0.125(10) 0.117(10) 0.107(10) 0.111(11)
C11 0.095(9) 0.199(15) 0.101(9) 0.069(10) 0.056(8) -0.008(9)
C12 0.137(12) 0.078(8) 0.134(12) 0.012(8) 0.053(10) 0.031(8)
C13 0.158(12) 0.082(8) 0.129(10) 0.046(7) 0.084(10) 0.074(8)
C14 0.145(11) 0.114(9) 0.087(8) 0.057(7) 0.076(8) 0.039(8)
C15 0.060(5) 0.061(6) 0.060(5) 0.025(4) 0.035(4) 0.015(4)
C16 0.049(5) 0.049(5) 0.067(5) 0.031(4) 0.025(4) 0.011(4)
C17 0.055(5) 0.071(6) 0.057(5) 0.033(4) 0.029(4) 0.017(4)
C18 0.069(6) 0.071(7) 0.070(6) 0.040(5) 0.038(5) 0.015(5)
C19 0.106(8) 0.061(6) 0.102(8) 0.040(6) 0.057(7) 0.017(6)
C20 0.120(9) 0.057(6) 0.088(7) 0.031(5) 0.068(7) 0.024(6)
C21 0.065(5) 0.043(5) 0.065(5) 0.017(4) 0.025(4) 0.021(4)
C22 0.091(7) 0.056(6) 0.070(6) 0.024(5) 0.046(5) 0.016(5)
C23 0.113(9) 0.043(5) 0.086(7) 0.013(5) 0.044(7) 0.014(5)
C24 0.094(7) 0.060(6) 0.066(6) 0.012(5) 0.035(6) 0.020(6)
C25 0.092(8) 0.082(8) 0.074(7) 0.028(6) 0.045(6) 0.021(6)
C26 0.092(7) 0.055(6) 0.078(7) 0.018(5) 0.041(6) 0.008(5)

loop_
_atom_site_label
_atom_site_type_symbol
_atom_site_fract_x
_atom_site_fract_y
_atom_site_fract_z
_atom_site_U_iso_or_equiv
_atom_site_thermal_displace_type
_atom_site_occupancy
_atom_site_calc_flag
_atom_site_refinement_flags
_atom_site_disorder_group
Ba Ba 0.16623(4) 0.04534(4) 0.13102(3) 0.0438(2) Uani 1 d . .
O1 O 0.3270(6) 0.1251(8) 0.0595(5) 0.111(3) Uani 1 d D .
H10 H 0.3031 0.1000 -0.0166 0.167 Uiso 1 d . .
O2 O 0.1982(7) 0.2747(7) 0.2827(7) 0.139(4) Uani 1 d D .
H20 H 0.1993 0.2819 0.2176 0.209 Uiso 1 d . .
O3 O 0.2554(6) -0.1576(6) 0.0711(5) 0.081(2) Uani 1 d D .
H30 H 0.2193 -0.2200 -0.0036 0.122 Uiso 1 d . .
O5 O 0.1819(6) -0.8419(6) -0.1133(5) 0.077(2) Uani 1 d . .
O7 O 0.2665(8) -1.0607(7) -0.3500(7) 0.098(2) Uani 1 d . .
O8 O 0.4227(9) -0.7139(9) -0.3895(7) 0.114(3) Uani 1 d . .
O9 O 0.4147(11) -0.5354(9) -0.2927(9) 0.143(4) Uani 1 d . .
O10 O 0.0927(7) 0.7148(5) 0.8675(5) 0.081(2) Uani 1 d . .
O13 O 0.0344(14) 0.2339(9) 0.4924(9) 0.177(6) Uani 1 d . .
O14 O 0.1342(11) 0.3611(10) 0.4640(9) 0.151(4) Uani 1 d . .
O1W O 0.0791(5) -0.0579(5) -0.0977(4) 0.0523(13) Uani 1 d . .
H11W H 0.1132 -0.1422 -0.1189 0.079 Uiso 1 d . .
H12W H 0.0970 -0.0423 -0.1415 0.079 Uiso 1 d . .
O2W O 0.0429(6) 0.1813(5) 0.0081(5) 0.070(2) Uani 1 d . .
H21W H 0.0726 0.1791 -0.0545 0.104 Uiso 1 d . .
H22W H 0.0126 0.2600 0.0422 0.104 Uiso 1 d . .
N1 N 0.4184(6) 0.2049(7) 0.2809(6) 0.063(2) Uani 1 d . .
N2 N 0.3224(6) -0.0337(6) 0.2929(5) 0.062(2) Uani 1 d D .
N3 N 0.2537(7) -0.9994(7) -0.2705(6) 0.074(2) Uani 1 d D .
N4 N 0.3972(9) -0.6454(11) -0.3194(8) 0.092(3) Uani 1 d . .
N5 N -0.0185(11) 0.4709(7) 0.8226(9) 0.117(4) Uani 1 d D .
N6 N 0.0843(11) 0.3358(11) 0.5157(8) 0.107(3) Uani 1 d . .
C2 C 0.4973(9) 0.2102(12) 0.2265(6) 0.104(4) Uani 1 d D .
H2A H 0.5318(9) 0.1400(12) 0.2183(6) 0.125 Uiso 1 calc R 1
H2B H 0.5647(9) 0.2826(12) 0.2726(6) 0.125 Uiso 1 calc R 1
C4 C 0.4113(9) 0.3279(9) 0.3349(11) 0.112(4) Uani 1 d D .
H4A H 0.4757(9) 0.3826(9) 0.3343(11) 0.134 Uiso 1 calc R 1
H4B H 0.4318(9) 0.3426(9) 0.4088(11) 0.134 Uiso 1 calc R 1
C5 C 0.4781(11) 0.1650(9) 0.3628(9) 0.111(4) Uani 1 d D .
H5A H 0.4593(11) 0.2077(9) 0.4233(9) 0.133 Uiso 1 calc R 1
H5B H 0.5656(11) 0.1934(9) 0.3855(9) 0.133 Uiso 1 calc R 1
C8 C 0.3393(12) -0.1516(11) 0.2471(7) 0.106(4) Uani 1 d D .
H8A H 0.2778(12) -0.2084(11) 0.2490(7) 0.127 Uiso 1 calc R 1
H8B H 0.4180(12) -0.1526(11) 0.2946(7) 0.127 Uiso 1 calc R 1
C10 C 0.2705(9) -0.0376(14) 0.3684(9) 0.120(5) Uani 1 d D .
H10A H 0.3210(9) 0.0299(14) 0.4366(9) 0.144 Uiso 1 calc R 1
H10B H 0.2786(9) -0.1123(14) 0.3776(9) 0.144 Uiso 1 calc R 1
C11 C 0.5249(10) 0.1926(14) 0.0601(9) 0.129(5) Uani 1 d D .
H11A H 0.4841(10) 0.1956(14) -0.0074(9) 0.193 Uiso 1 calc R 1
H11B H 0.5419(10) 0.1141(14) 0.0487(9) 0.193 Uiso 1 calc R 1
H11C H 0.6003(10) 0.2553(14) 0.1006(9) 0.193 Uiso 1 calc R 1
C12 C 0.2998(14) 0.4895(9) 0.3766(11) 0.127(5) Uani 1 d D .
H12A H 0.2240(14) 0.5099(9) 0.3486(11) 0.190 Uiso 1 calc R 1
H12B H 0.3663(14) 0.5509(9) 0.3877(11) 0.190 Uiso 1 calc R 1
H12C H 0.3104(14) 0.4856(9) 0.4431(11) 0.190 Uiso 1 calc R 1
C13 C 0.3121(13) -0.3406(8) 0.0862(10) 0.111(4) Uani 1 d D .
H13A H 0.3113(13) -0.3651(8) 0.0161(10) 0.167 Uiso 1 calc R 1
H13B H 0.2345(13) -0.3779(8) 0.0810(10) 0.167 Uiso 1 calc R 1
H13C H 0.3756(13) -0.3660(8) 0.1283(10) 0.167 Uiso 1 calc R 1
C14 C 0.0762(11) -0.0462(11) 0.4127(9) 0.102(4) Uani 1 d D .
H14A H -0.0061(11) -0.0399(11) 0.3827(9) 0.153 Uiso 1 calc R 1
H14B H 0.1181(11) 0.0169(11) 0.4837(9) 0.153 Uiso 1 calc R 1
H14C H 0.0749(11) -0.1247(11) 0.4149(9) 0.153 Uiso 1 calc R 1
C15 C 0.2340(8) -0.7986(8) -0.1606(7) 0.057(2) Uani 1 d . .
C16 C 0.2668(7) -0.8689(7) -0.2413(6) 0.052(2) Uani 1 d . .
C17 C 0.3187(7) -0.8197(8) -0.2942(6) 0.057(2) Uani 1 d . .
H17A H 0.3379(7) -0.8697(8) -0.3485(6) 0.068 Uiso 1 calc R .
C18 C 0.3409(8) -0.6974(9) -0.2649(7) 0.064(2) Uani 1 d . .
C19 C 0.3131(10) -0.6235(9) -0.1852(9) 0.084(3) Uani 1 d . .
H19A H 0.3306(10) -0.5395(9) -0.1650(9) 0.100 Uiso 1 calc R .
C20 C 0.2603(10) -0.6720(9) -0.1357(8) 0.081(3) Uani 1 d . .
H20A H 0.2403(10) -0.6201(9) -0.0828(8) 0.097 Uiso 1 calc R .
C21 C 0.0886(8) 0.6266(7) 0.7860(7) 0.059(2) Uani 1 d . .
C22 C 0.0353(9) 0.5029(8) 0.7557(7) 0.069(2) Uani 1 d . .
C23 C 0.0355(11) 0.4097(9) 0.6685(8) 0.084(3) Uani 1 d . .
H23A H 0.0009(11) 0.3291(9) 0.6520(8) 0.101 Uiso 1 calc R .
C24 C 0.0861(10) 0.4353(9) 0.6065(8) 0.077(3) Uani 1 d . .
C25 C 0.1392(10) 0.5533(9) 0.6321(8) 0.081(3) Uani 1 d . .
H25A H 0.1740(10) 0.5706(9) 0.5894(8) 0.097 Uiso 1 calc R .
C26 C 0.1418(9) 0.6458(9) 0.7195(8) 0.077(3) Uani 1 d . .
H26A H 0.1803(9) 0.7252(9) 0.7359(8) 0.092 Uiso 1 calc R .
O4 O 0.0724(11) -0.0331(12) 0.2434(8) 0.089(3) Uiso 0.59 d PD 1
H40 H -0.0007 -0.0771 0.2215 0.133 Uiso 0.59 d P 1
O6 O 0.2572(11) -1.0370(10) -0.2049(7) 0.068(3) Uiso 0.58 d PD 1
O11 O -0.0623(12) 0.5409(10) 0.8710(10) 0.114(4) Uiso 0.79 d PD 1
O12 O -0.0108(16) 0.3764(11) 0.8293(13) 0.075(4) Uiso 0.42 d PD 1
C1 C 0.4438(7) 0.2129(10) 0.1206(6) 0.057(4) Uiso 0.54 d PD 1
H1A H 0.4292(7) 0.2940(10) 0.1319(6) 0.068 Uiso 0.54 calc PR 1
C3 C 0.2977(8) 0.3670(8) 0.2984(10) 0.076(5) Uiso 0.52 d PD 1
H3A H 0.2846(8) 0.3710(8) 0.2301(10) 0.092 Uiso 0.52 calc PR 1
C6 C 0.4522(14) 0.0339(9) 0.3412(13) 0.074(4) Uiso 0.63 d PD 1
H6A H 0.4903(14) -0.0065(9) 0.2944(13) 0.089 Uiso 0.63 calc PR 1
H6B H 0.4917(14) 0.0270(9) 0.4079(13) 0.089 Uiso 0.63 calc PR 1
C7 C 0.3355(11) -0.2034(8) 0.1381(6) 0.096(5) Uiso 0.67 d PD 1
H7A H 0.4177(11) -0.1710(8) 0.1455(6) 0.116 Uiso 0.67 calc PR 1
C9 C 0.1419(9) -0.0321(14) 0.3448(10) 0.125(32) Uiso 0.54 d PD 1
H9A H 0.1642(9) 0.0573(14) 0.3809(10) 0.150 Uiso 0.54 calc PR 1
O4' O 0.1086(11) 0.0567(10) 0.3031(10) 0.052(3) Uiso 0.41 d PD 2
H40' H 0.0326 0.0540 0.2903 0.078 Uiso 0.41 d P 2
O6' O 0.1815(14) -1.0540(15) -0.2528(15) 0.094(5) Uiso 0.42 d PD 2
O11' O 0.0023(29) 0.5478(20) 0.9082(12) 0.062(7) Uiso 0.21 d PD 2
O12' O -0.0809(18) 0.3690(11) 0.7790(16) 0.160(7) Uiso 0.58 d PD 2
C1' C 0.4558(7) 0.1400(12) 0.1102(7) 0.085(6) Uiso 0.46 d PD 2
H1'A H 0.4688(7) 0.0583(12) 0.0987(7) 0.102 Uiso 0.46 calc PR 2
C3' C 0.3096(8) 0.3620(8) 0.3644(9) 0.077(6) Uiso 0.48 d PD 2
H3'A H 0.3217(8) 0.3564(8) 0.4320(9) 0.093 Uiso 0.48 calc PR 2
C6' C 0.4107(22) 0.0735(20) 0.3831(20) 0.073(7) Uiso 0.37 d PD 2
H6'A H 0.4706(22) 0.0454(20) 0.4272(20) 0.087 Uiso 0.37 calc PR 2
H6'B H 0.3681(22) 0.1151(20) 0.4250(20) 0.087 Uiso 0.37 calc PR 2
C7' C 0.2682(12) -0.2295(8) 0.1322(7) 0.039(5) Uiso 0.33 d PD 2
H7'A H 0.1855(12) -0.2608(8) 0.1246(7) 0.047 Uiso 0.33 calc PR 2
C9' C 0.1420(9) -0.0319(15) 0.3449(10) 0.175(63) Uiso 0.46 d PD 2
H9'A H 0.0993(9) -0.1080(15) 0.2805(10) 0.210 Uiso 0.46 calc PR 2

loop_
_atom_type_symbol
_atom_type_description
_atom_type_scat_dispersion_real
_atom_type_scat_dispersion_imag
_atom_type_scat_source
C C 0.0033 0.0016 'International Tables Vol C Tables 4.2.6.8 and 6.1.1.4'
H H 0.0000 0.0000 'International Tables Vol C Tables 4.2.6.8 and 6.1.1.4'
N N 0.0061 0.0033 'International Tables Vol C Tables 4.2.6.8 and 6.1.1.4'
O O 0.0106 0.0060 'International Tables Vol C Tables 4.2.6.8 and 6.1.1.4'
Ba Ba -0.3244 2.2819 'International Tables Vol C Tables 4.2.6.8 and 6.1.1.4'

loop_
_geom_angle_atom_site_label_1
_geom_angle_atom_site_label_2
_geom_angle_atom_site_label_3
_geom_angle
_geom_angle_site_symmetry_1
_geom_angle_site_symmetry_3
_geom_angle_publ_flag
O4 Ba O1 162.6(3) . . y
O4 Ba O3 92.4(3) . . y
O1 Ba O3 79.7(3) . . y
O4 Ba O2 84.3(3) . . y
O1 Ba O2 94.2(3) . . y
O3 Ba O2 148.1(3) . . y
O1 Ba O4' 148.6(3) . . ?
O3 Ba O4' 107.9(2) . . ?
O2 Ba O4' 62.8(3) . . ?
O4 Ba O1W 64.0(3) . 2 ?
O1 Ba O1W 132.7(2) . 2 ?
O3 Ba O1W 129.0(2) . 2 ?
O2 Ba O1W 77.6(2) . 2 ?
O4' Ba O1W 66.5(3) . 2 ?
O4 Ba O1W 126.2(3) . . y
O1 Ba O1W 66.3(2) . . y
O3 Ba O1W 72.6(2) . . y
O2 Ba O1W 133.5(3) . . y
O4' Ba O1W 145.0(3) . . ?
O1W Ba O1W 85.78(14) 2 . ?
O4 Ba O2W 122.4(3) . . ?
O1 Ba O2W 73.5(2) . . y
O3 Ba O2W 131.3(2) . . y
O2 Ba O2W 74.8(3) . . y
O4' Ba O2W 116.2(2) . . ?
O1W Ba O2W 59.31(15) 2 . y
O1W Ba O2W 59.55(15) . . y
O4 Ba N1 107.2(3) . . y
O1 Ba N1 58.2(2) . . y
O3 Ba N1 91.8(2) . . y
O2 Ba N1 59.4(2) . . y
O4' Ba N1 90.7(3) . . ?
O1W Ba N1 137.0(2) 2 . y
O1W Ba N1 124.2(2) . . y
O2W Ba N1 106.7(2) . . y
O4 Ba N2 59.9(2) . . y
O1 Ba N2 103.0(2) . . y
O3 Ba N2 58.6(2) . . y
O2 Ba N2 93.1(3) . . y
O4' Ba N2 60.3(2) . . ?
O1W Ba N2 123.8(2) 2 . y
O1W Ba N2 131.3(2) . . y
O2W Ba N2 166.9(2) . . y
N1 Ba N2 61.8(2) . . y
O4 Ba O2W 67.6(3) . 2 ?
O1 Ba O2W 122.5(2) . 2 ?
O3 Ba O2W 69.9(2) . 2 ?
O2 Ba O2W 135.5(2) . 2 ?
O4' Ba O2W 88.1(3) . 2 ?
O1W Ba O2W 59.47(15) 2 2 ?
O1W Ba O2W 58.62(15) . 2 ?
O2W Ba O2W 91.45(15) . 2 ?
N1 Ba O2W 160.2(2) . 2 ?
N2 Ba O2W 100.9(2) . 2 ?
O4 Ba Ba 96.2(2) . 2 ?
O1 Ba Ba 100.64(13) . 2 ?
O3 Ba Ba 102.85(14) . 2 ?
O2 Ba Ba 109.1(2) . 2 ?
O4' Ba Ba 106.9(3) . 2 ?
O1W Ba Ba 43.17(10) 2 2 ?
O1W Ba Ba 42.61(10) . 2 ?
O2W Ba Ba 46.04(12) . 2 ?
N1 Ba Ba 151.93(14) . 2 ?
N2 Ba Ba 146.07(13) . 2 ?
O2W Ba Ba 45.41(12) 2 2 ?
C1' O1 Ba 121.9(5) . . ?
C1 O1 Ba 128.5(5) . . ?
C3' O2 Ba 129.2(6) . . ?
C3 O2 Ba 114.3(5) . . ?
C7 O3 Ba 128.2(5) . . ?
C7' O3 Ba 118.2(5) . . ?
Ba O1W Ba 94.22(14) 2 . ?
Ba O2W Ba 88.55(15) . 2 ?
C2 N1 C4 107.8(9) . . ?
C2 N1 C5 107.5(8) . . ?
C4 N1 C5 106.7(9) . . ?
C2 N1 Ba 112.3(5) . . ?
C4 N1 Ba 109.6(5) . . ?
C5 N1 Ba 112.6(5) . . ?
C8 N2 C6' 128.1(13) . . ?
C8 N2 C10 105.8(8) . . ?
C6' N2 C10 83.9(10) . . ?
C8 N2 C6 97.0(8) . . ?
C10 N2 C6 115.1(9) . . ?
C8 N2 Ba 113.3(5) . . ?
C6' N2 Ba 108.9(10) . . ?
C10 N2 Ba 112.5(5) . . ?
C6 N2 Ba 112.0(6) . . ?
O6' N3 O7 113.1(12) . . ?
O6 N3 O7 120.7(9) . . ?
O6' N3 C16 119.3(11) . . ?
O6 N3 C16 118.4(9) . . ?
O7 N3 C16 118.9(7) . . ?
O9 N4 O8 123.8(9) . . ?
O9 N4 C18 117.4(11) . . ?
O8 N4 C18 118.8(10) . . ?
O12' N5 O11' 129.3(20) . . ?
O11 N5 O12 122.4(13) . . ?
O12' N5 C22 112.6(13) . . ?
O11' N5 C22 118.0(16) . . ?
O11 N5 C22 120.1(9) . . ?
O12 N5 C22 117.4(10) . . ?
O13 N6 O14 122.0(11) . . ?
O13 N6 C24 120.8(13) . . ?
O14 N6 C24 117.1(12) . . ?
N1 C2 C1' 122.1(8) . . ?
N1 C2 C1 118.1(8) . . ?
N1 C4 C3' 125.7(8) . . ?
N1 C4 C3 121.3(8) . . ?
N1 C5 C6 120.6(10) . . ?
N1 C5 C6' 122.1(13) . . ?
N2 C8 C7 121.9(8) . . ?
N2 C8 C7' 119.8(8) . . ?
N2 C10 C9 119.2(7) . . ?
N2 C10 C9' 119.2(7) . . ?
N2 C10 C6' 47.9(9) . . ?
C9' C10 C6' 131.8(12) . . ?
O5 C15 C16 124.5(8) . . ?
O5 C15 C20 121.2(8) . . ?
C16 C15 C20 114.2(7) . . ?
C17 C16 C15 123.2(8) . . ?
C17 C16 N3 116.0(7) . . ?
C15 C16 N3 120.7(7) . . ?
C18 C17 C16 118.5(8) . . ?
C17 C18 C19 121.0(8) . . ?
C17 C18 N4 118.6(9) . . ?
C19 C18 N4 120.4(9) . . ?
C20 C19 C18 120.2(9) . . ?
C19 C20 C15 122.8(9) . . ?
O10 C21 C26 121.4(8) . . ?
O10 C21 C22 124.4(8) . . ?
C26 C21 C22 114.2(8) . . ?
C23 C22 C21 122.6(9) . . ?
C23 C22 N5 118.3(8) . . ?
C21 C22 N5 119.0(8) . . ?
C24 C23 C22 120.0(9) . . ?
C23 C24 C25 119.9(9) . . ?
C23 C24 N6 118.6(10) . . ?
C25 C24 N6 121.5(11) . . ?
C26 C25 C24 120.5(10) . . ?
C25 C26 C21 122.7(9) . . ?
C9 O4 Ba 125.0(8) . . ?
O1 C1 C2 108.7(7) . . ?
O1 C1 C11 111.0(7) . . ?
C2 C1 C11 114.4(8) . . ?
O2 C3 C4 107.2(8) . . ?
O2 C3 C12 109.3(9) . . ?
C4 C3 C12 113.3(9) . . ?
N2 C6 C5 117.1(11) . . ?
O3 C7 C8 111.3(7) . . ?
O3 C7 C13 112.2(8) . . ?
C8 C7 C13 115.8(8) . . ?
O4 C9 C10 117.0(9) . . ?
O4 C9 C14 118.7(9) . . ?
C10 C9 C14 123.4(8) . . ?
C9' O4' Ba 116.1(7) . . ?
O1 C1' C2 109.2(7) . . ?
O1 C1' C11 111.5(8) . . ?
C2 C1' C11 114.5(8) . . ?
O2 C3' C4 107.6(8) . . ?
O2 C3' C12 109.7(9) . . ?
C4 C3' C12 113.2(9) . . ?
N2 C6' C5 118.7(16) . . ?
N2 C6' C10 48.2(5) . . ?
C5 C6' C10 157.6(18) . . ?
O3 C7' C8 110.8(7) . . ?
O3 C7' C13 111.7(8) . . ?
C8 C7' C13 115.6(8) . . ?
O4' C9' C10 113.6(10) . . ?
O4' C9' C14 112.9(10) . . ?
C10 C9' C14 123.4(8) . . ?

loop_
_geom_bond_atom_site_label_1
_geom_bond_atom_site_label_2
_geom_bond_distance
_geom_bond_site_symmetry_2
_geom_bond_publ_flag
Ba O4 2.656(12) . y
Ba O1 2.737(6) . y
Ba O3 2.756(6) . y
Ba O2 2.760(7) . y
Ba O4' 2.800(12) . ?
Ba O1W 2.849(5) 2 ?
Ba O1W 2.879(5) . y
Ba O2W 2.989(6) . y
Ba N1 3.001(7) . y
Ba N2 3.003(7) . y
Ba O2W 3.022(6) 2 ?
Ba Ba 4.1963(11) 2 ?
O1 C1' 1.431(5) . ?
O1 C1 1.438(5) . ?
O2 C3' 1.437(5) . ?
O2 C3 1.445(5) . ?
O3 C7 1.432(5) . ?
O3 C7' 1.440(5) . ?
O5 C15 1.279(9) . ?
O7 N3 1.210(9) . ?
O8 N4 1.226(12) . ?
O9 N4 1.220(12) . ?
O10 C21 1.272(10) . ?
O13 N6 1.186(14) . ?
O14 N6 1.211(14) . ?
O1W Ba 2.849(5) 2 ?
O2W Ba 3.022(6) 2 ?
N1 C2 1.443(11) . ?
N1 C4 1.444(12) . ?
N1 C5 1.445(12) . ?
N2 C8 1.415(12) . ?
N2 C6' 1.45(2) . ?
N2 C10 1.457(2) . ?
N2 C6 1.48(2) . ?
N3 O6' 1.190(2) . ?
N3 O6 1.193(2) . ?
N3 C16 1.458(11) . ?
N4 C18 1.459(12) . ?
N5 O12' 1.190(2) . ?
N5 O11' 1.190(2) . ?
N5 O11 1.191(2) . ?
N5 O12 1.192(2) . ?
N5 C22 1.476(12) . ?
N6 C24 1.435(13) . ?
C2 C1' 1.479(2) . ?
C2 C1 1.479(2) . ?
C4 C3' 1.479(2) . ?
C4 C3 1.479(2) . ?
C5 C6 1.479(2) . ?
C5 C6' 1.479(2) . ?
C8 C7 1.478(2) . ?
C8 C7' 1.479(2) . ?
C10 C9 1.478(2) . ?
C10 C9' 1.478(2) . ?
C10 C6' 1.94(2) . ?
C11 C1' 1.509(2) . ?
C11 C1 1.510(2) . ?
C12 C3 1.510(2) . ?
C12 C3' 1.510(2) . ?
C13 C7 1.508(2) . ?
C13 C7' 1.511(2) . ?
C14 C9 1.508(2) . ?
C14 C9' 1.508(2) . ?
C15 C16 1.397(11) . ?
C15 C20 1.416(12) . ?
C16 C17 1.389(11) . ?
C17 C18 1.355(12) . ?
C18 C19 1.366(13) . ?
C19 C20 1.347(13) . ?
C21 C26 1.404(13) . ?
C21 C22 1.409(12) . ?
C22 C23 1.374(13) . ?
C23 C24 1.352(14) . ?
C24 C25 1.363(14) . ?
C25 C26 1.359(13) . ?
O4 C9 1.432(4) . ?
O4' C9' 1.440(5) . ?

loop_
_geom_torsion_atom_site_label_1
_geom_torsion_atom_site_label_2
_geom_torsion_atom_site_label_3
_geom_torsion_atom_site_label_4
_geom_torsion
_geom_torsion_site_symmetry_1
_geom_torsion_site_symmetry_2
_geom_torsion_site_symmetry_3
_geom_torsion_site_symmetry_4
_geom_torsion_publ_flag
O4 Ba O1 C1' 0.1(15) . . . . ?
O3 Ba O1 C1' -63.8(8) . . . . ?
O2 Ba O1 C1' 84.6(8) . . . . ?
O4' Ba O1 C1' 43.8(11) . . . . ?
O1W Ba O1 C1' 161.6(7) 2 . . . ?
O1W Ba O1 C1' -139.2(8) . . . . ?
O2W Ba O1 C1' 157.3(8) . . . . ?
N1 Ba O1 C1' 34.8(7) . . . . ?
N2 Ba O1 C1' -9.6(8) . . . . ?
O2W Ba O1 C1' -121.8(8) 2 . . . ?
Ba Ba O1 C1' -165.1(8) 2 . . . ?
O4 Ba O1 C1 -43.1(16) . . . . ?
O3 Ba O1 C1 -107.0(8) . . . . ?
O2 Ba O1 C1 41.4(9) . . . . ?
O4' Ba O1 C1 0.6(12) . . . . ?
O1W Ba O1 C1 118.4(8) 2 . . . ?
O1W Ba O1 C1 177.6(9) . . . . ?
O2W Ba O1 C1 114.1(9) . . . . ?
N1 Ba O1 C1 -8.4(8) . . . . ?
N2 Ba O1 C1 -52.8(9) . . . . ?
O2W Ba O1 C1 -165.0(8) 2 . . . ?
Ba Ba O1 C1 151.7(8) 2 . . . ?
O4 Ba O2 C3' 110.4(10) . . . . ?
O1 Ba O2 C3' -52.2(10) . . . . ?
O3 Ba O2 C3' 25.1(13) . . . . ?
O4' Ba O2 C3' 105.3(11) . . . . ?
O1W Ba O2 C3' 175.0(10) 2 . . . ?
O1W Ba O2 C3' -113.2(10) . . . . ?
O2W Ba O2 C3' -123.8(10) . . . . ?
N1 Ba O2 C3' -3.3(9) . . . . ?
N2 Ba O2 C3' 51.1(10) . . . . ?
O2W Ba O2 C3' 160.1(8) 2 . . . ?
Ba Ba O2 C3' -155.0(9) 2 . . . ?
O4 Ba O2 C3 153.0(8) . . . . ?
O1 Ba O2 C3 -9.6(8) . . . . ?
O3 Ba O2 C3 67.6(10) . . . . ?
O4' Ba O2 C3 147.9(9) . . . . ?
O1W Ba O2 C3 -142.4(8) 2 . . . ?
O1W Ba O2 C3 -70.6(8) . . . . ?
O2W Ba O2 C3 -81.2(8) . . . . ?
N1 Ba O2 C3 39.2(7) . . . . ?
N2 Ba O2 C3 93.7(8) . . . . ?
O2W Ba O2 C3 -157.3(6) 2 . . . ?
Ba Ba O2 C3 -112.4(7) 2 . . . ?
O4 Ba O3 C7 -55.7(8) . . . . ?
O1 Ba O3 C7 108.8(8) . . . . ?
O2 Ba O3 C7 27.4(10) . . . . ?
O4' Ba O3 C7 -39.7(9) . . . . ?
O1W Ba O3 C7 -113.6(8) 2 . . . ?
O1W Ba O3 C7 177.0(8) . . . . ?
O2W Ba O3 C7 165.8(7) . . . . ?
N1 Ba O3 C7 51.6(8) . . . . ?
N2 Ba O3 C7 -3.5(8) . . . . ?
O2W Ba O3 C7 -120.8(8) 2 . . . ?
Ba Ba O3 C7 -152.5(8) 2 . . . ?
O4 Ba O3 C7' -18.5(7) . . . . ?
O1 Ba O3 C7' 145.9(7) . . . . ?
O2 Ba O3 C7' 64.5(8) . . . . ?
O4' Ba O3 C7' -2.6(7) . . . . ?
O1W Ba O3 C7' -76.5(7) 2 . . . ?
O1W Ba O3 C7' -145.9(7) . . . . ?
O2W Ba O3 C7' -157.1(6) . . . . ?
N1 Ba O3 C7' 88.7(7) . . . . ?
N2 Ba O3 C7' 33.6(7) . . . . ?
O2W Ba O3 C7' -83.7(7) 2 . . . ?
Ba Ba O3 C7' -115.4(7) 2 . . . ?
O4 Ba O1W Ba 53.2(4) . . . 2 ?
O1 Ba O1W Ba -140.7(3) . . . 2 ?
O3 Ba O1W Ba 133.2(2) . . . 2 ?
O2 Ba O1W Ba -68.5(3) . . . 2 ?
O4' Ba O1W Ba 36.5(4) . . . 2 ?
O1W Ba O1W Ba 0.0 2 . . 2 ?
O2W Ba O1W Ba -56.6(2) . . . 2 ?
N1 Ba O1W Ba -146.8(2) . . . 2 ?
N2 Ba O1W Ba 132.6(2) . . . 2 ?
O2W Ba O1W Ba 56.5(2) 2 . . 2 ?
Ba Ba O1W Ba 0.0 2 . . 2 ?
O4 Ba O2W Ba -64.3(3) . . . 2 ?
O1 Ba O2W Ba 123.6(2) . . . 2 ?
O3 Ba O2W Ba 64.2(3) . . . 2 ?
O2 Ba O2W Ba -137.1(2) . . . 2 ?
O4' Ba O2W Ba -88.6(3) . . . 2 ?
O1W Ba O2W Ba -52.70(15) 2 . . 2 ?
O1W Ba O2W Ba 51.75(14) . . . 2 ?
N1 Ba O2W Ba 172.0(2) . . . 2 ?
N2 Ba O2W Ba -160.2(6) . . . 2 ?
O2W Ba O2W Ba 0.0 2 . . 2 ?
Ba Ba O2W Ba 0.0 2 . . 2 ?
O4 Ba N1 C2 154.9(7) . . . . ?
O1 Ba N1 C2 -14.9(7) . . . . ?
O3 Ba N1 C2 61.8(7) . . . . ?
O2 Ba N1 C2 -132.8(8) . . . . ?
O4' Ba N1 C2 169.8(7) . . . . ?
O1W Ba N1 C2 -135.1(7) 2 . . . ?
O1W Ba N1 C2 -8.3(8) . . . . ?
O2W Ba N1 C2 -72.5(7) . . . . ?
N2 Ba N1 C2 114.4(7) . . . . ?
O2W Ba N1 C2 83.4(9) 2 . . . ?
Ba Ba N1 C2 -60.3(8) 2 . . . ?
O4 Ba N1 C4 -85.3(8) . . . . ?
O1 Ba N1 C4 104.9(8) . . . . ?
O3 Ba N1 C4 -178.4(7) . . . . ?
O2 Ba N1 C4 -12.9(7) . . . . ?
O4' Ba N1 C4 -70.4(7) . . . . ?
O1W Ba N1 C4 -15.3(8) 2 . . . ?
O1W Ba N1 C4 111.5(7) . . . . ?
O2W Ba N1 C4 47.3(7) . . . . ?
N2 Ba N1 C4 -125.8(7) . . . . ?
O2W Ba N1 C4 -156.8(7) 2 . . . ?
Ba Ba N1 C4 59.6(8) 2 . . . ?
O4 Ba N1 C5 33.3(8) . . . . ?
O1 Ba N1 C5 -136.4(8) . . . . ?
O3 Ba N1 C5 -59.7(7) . . . . ?
O2 Ba N1 C5 105.7(8) . . . . ?
O4' Ba N1 C5 48.2(8) . . . . ?
O1W Ba N1 C5 103.3(8) 2 . . . ?
O1W Ba N1 C5 -129.9(7) . . . . ?
O2W Ba N1 C5 166.0(7) . . . . ?
N2 Ba N1 C5 -7.1(7) . . . . ?
O2W Ba N1 C5 -38.1(10) 2 . . . ?
Ba Ba N1 C5 178.2(6) 2 . . . ?
O4 Ba N2 C8 102.3(8) . . . . ?
O1 Ba N2 C8 -81.1(7) . . . . ?
O3 Ba N2 C8 -11.9(7) . . . . ?
O2 Ba N2 C8 -176.1(7) . . . . ?
O4' Ba N2 C8 127.7(8) . . . . ?
O1W Ba N2 C8 106.7(7) 2 . . . ?
O1W Ba N2 C8 -11.3(8) . . . . ?
O2W Ba N2 C8 -153.9(8) . . . . ?
N1 Ba N2 C8 -123.5(7) . . . . ?
O2W Ba N2 C8 46.3(7) 2 . . . ?
Ba Ba N2 C8 52.0(8) 2 . . . ?
O4 Ba N2 C6' -108.7(11) . . . . ?
O1 Ba N2 C6' 67.9(10) . . . . ?
O3 Ba N2 C6' 137.1(11) . . . . ?
O2 Ba N2 C6' -27.2(10) . . . . ?
O4' Ba N2 C6' -83.3(11) . . . . ?
O1W Ba N2 C6' -104.3(10) 2 . . . ?
O1W Ba N2 C6' 137.7(10) . . . . ?
O2W Ba N2 C6' -4.9(14) . . . . ?
N1 Ba N2 C6' 25.5(10) . . . . ?
O2W Ba N2 C6' -164.8(10) 2 . . . ?
Ba Ba N2 C6' -159.0(10) 2 . . . ?
O4 Ba N2 C10 -17.7(8) . . . . ?
O1 Ba N2 C10 159.0(8) . . . . ?
O3 Ba N2 C10 -131.9(8) . . . . ?
O2 Ba N2 C10 63.9(8) . . . . ?
O4' Ba N2 C10 7.8(8) . . . . ?
O1W Ba N2 C10 -13.3(8) 2 . . . ?
O1W Ba N2 C10 -131.2(7) . . . . ?
O2W Ba N2 C10 86.1(10) . . . . ?
N1 Ba N2 C10 116.5(8) . . . . ?
O2W Ba N2 C10 -73.7(8) 2 . . . ?
Ba Ba N2 C10 -67.9(8) 2 . . . ?
O4 Ba N2 C6 -149.2(8) . . . . ?
O1 Ba N2 C6 27.5(8) . . . . ?
O3 Ba N2 C6 96.6(7) . . . . ?
O2 Ba N2 C6 -67.6(7) . . . . ?
O4' Ba N2 C6 -123.8(8) . . . . ?
O1W Ba N2 C6 -144.8(7) 2 . . . ?
O1W Ba N2 C6 97.3(7) . . . . ?
O2W Ba N2 C6 -45.4(11) . . . . ?
N1 Ba N2 C6 -15.0(7) . . . . ?
O2W Ba N2 C6 154.8(7) 2 . . . ?
Ba Ba N2 C6 160.5(7) 2 . . . ?
C4 N1 C2 C1' -122.8(11) . . . . ?
C5 N1 C2 C1' 122.5(11) . . . . ?
Ba N1 C2 C1' -1.9(13) . . . . ?
C4 N1 C2 C1 -83.0(12) . . . . ?
C5 N1 C2 C1 162.3(9) . . . . ?
Ba N1 C2 C1 37.9(12) . . . . ?
C2 N1 C4 C3' 155.0(11) . . . . ?
C5 N1 C4 C3' -89.8(13) . . . . ?
Ba N1 C4 C3' 32.4(14) . . . . ?
C2 N1 C4 C3 109.7(11) . . . . ?
C5 N1 C4 C3 -135.1(11) . . . . ?
Ba N1 C4 C3 -12.8(13) . . . . ?
C2 N1 C5 C6 -92.8(14) . . . . ?
C4 N1 C5 C6 151.8(12) . . . . ?
Ba N1 C5 C6 31.4(15) . . . . ?
C2 N1 C5 C6' -137.1(17) . . . . ?
C4 N1 C5 C6' 107.5(17) . . . . ?
Ba N1 C5 C6' -12.8(18) . . . . ?
C6' N2 C8 C7 -113.8(13) . . . . ?
C10 N2 C8 C7 151.6(10) . . . . ?
C6 N2 C8 C7 -89.8(13) . . . . ?
Ba N2 C8 C7 27.9(13) . . . . ?
C6' N2 C8 C7' -150.5(11) . . . . ?
C10 N2 C8 C7' 114.9(10) . . . . ?
C6 N2 C8 C7' -126.5(11) . . . . ?
Ba N2 C8 C7' -8.8(12) . . . . ?
C8 N2 C10 C9 -110.4(13) . . . . ?
C6' N2 C10 C9 121.7(17) . . . . ?
C6 N2 C10 C9 143.8(12) . . . . ?
Ba N2 C10 C9 13.8(15) . . . . ?
C8 N2 C10 C9' -110.5(13) . . . . ?
C6' N2 C10 C9' 121.6(17) . . . . ?
C6 N2 C10 C9' 143.7(13) . . . . ?
Ba N2 C10 C9' 13.7(15) . . . . ?
C8 N2 C10 C6' 127.9(13) . . . . ?
C6' N2 C10 C6' 0.0 . . . . ?
C6 N2 C10 C6' 22.1(12) . . . . ?
Ba N2 C10 C6' -107.9(12) . . . . ?
O5 C15 C16 C17 177.3(8) . . . . ?
C20 C15 C16 C17 -1.2(13) . . . . ?
O5 C15 C16 N3 -6.0(13) . . . . ?
C20 C15 C16 N3 175.5(8) . . . . ?
O6' N3 C16 C17 -159.0(13) . . . . ?
O6 N3 C16 C17 150.7(10) . . . . ?
O7 N3 C16 C17 -13.4(12) . . . . ?
O6' N3 C16 C15 24.1(16) . . . . ?
O6 N3 C16 C15 -26.2(13) . . . . ?
O7 N3 C16 C15 169.7(9) . . . . ?
C15 C16 C17 C18 1.3(13) . . . . ?
N3 C16 C17 C18 -175.5(8) . . . . ?
C16 C17 C18 C19 0.0(14) . . . . ?
C16 C17 C18 N4 179.1(8) . . . . ?
O9 N4 C18 C17 179.0(10) . . . . ?
O8 N4 C18 C17 -0.2(15) . . . . ?
O9 N4 C18 C19 -1.9(16) . . . . ?
O8 N4 C18 C19 178.9(10) . . . . ?
C17 C18 C19 C20 -1.5(16) . . . . ?
N4 C18 C19 C20 179.5(10) . . . . ?
C18 C19 C20 C15 1.6(18) . . . . ?
O5 C15 C20 C19 -178.8(10) . . . . ?
C16 C15 C20 C19 -0.3(15) . . . . ?
O10 C21 C22 C23 -178.3(10) . . . . ?
C26 C21 C22 C23 -0.1(15) . . . . ?
O10 C21 C22 N5 -0.9(15) . . . . ?
C26 C21 C22 N5 177.2(10) . . . . ?
O12' N5 C22 C23 -16.3(20) . . . . ?
O11' N5 C22 C23 165.6(21) . . . . ?
O11 N5 C22 C23 -151.8(14) . . . . ?
O12 N5 C22 C23 31.6(19) . . . . ?
O12' N5 C22 C21 166.2(16) . . . . ?
O11' N5 C22 C21 -11.9(25) . . . . ?
O11 N5 C22 C21 30.7(19) . . . . ?
O12 N5 C22 C21 -145.9(14) . . . . ?
C21 C22 C23 C24 -1.4(17) . . . . ?
N5 C22 C23 C24 -178.7(11) . . . . ?
C22 C23 C24 C25 1.4(17) . . . . ?
C22 C23 C24 N6 -179.7(10) . . . . ?
O13 N6 C24 C23 3.5(19) . . . . ?
O14 N6 C24 C23 -177.4(12) . . . . ?
O13 N6 C24 C25 -177.6(13) . . . . ?
O14 N6 C24 C25 1.5(18) . . . . ?
C23 C24 C25 C26 -0.1(17) . . . . ?
N6 C24 C25 C26 -178.9(10) . . . . ?
C24 C25 C26 C21 -1.5(17) . . . . ?
O10 C21 C26 C25 179.7(10) . . . . ?
C22 C21 C26 C25 1.5(15) . . . . ?
O1 Ba O4 C9 12.2(19) . . . . ?
O3 Ba O4 C9 74.4(11) . . . . ?
O2 Ba O4 C9 -73.7(11) . . . . ?
O4' Ba O4 C9 -61.5(9) . . . . ?
O1W Ba O4 C9 -152.7(12) 2 . . . ?
O1W Ba O4 C9 144.6(10) . . . . ?
O2W Ba O4 C9 -141.7(10) . . . . ?
N1 Ba O4 C9 -18.2(12) . . . . ?
N2 Ba O4 C9 23.2(10) . . . . ?
O2W Ba O4 C9 141.5(12) 2 . . . ?
Ba Ba O4 C9 177.6(11) 2 . . . ?
C1' O1 C1 C2 -63.8(6) . . . . ?
Ba O1 C1 C2 29.0(11) . . . . ?
C1' O1 C1 C11 62.9(7) . . . . ?
Ba O1 C1 C11 155.7(8) . . . . ?
N1 C2 C1 O1 -43.4(13) . . . . ?
C1' C2 C1 O1 63.2(7) . . . . ?
N1 C2 C1 C11 -168.2(11) . . . . ?
C1' C2 C1 C11 -61.6(7) . . . . ?
C1' C11 C1 O1 -62.1(7) . . . . ?
C1' C11 C1 C2 61.4(7) . . . . ?
C3' O2 C3 C4 61.9(7) . . . . ?
Ba O2 C3 C4 -61.1(9) . . . . ?
C3' O2 C3 C12 -61.2(7) . . . . ?
Ba O2 C3 C12 175.8(8) . . . . ?
N1 C4 C3 O2 48.0(13) . . . . ?
C3' C4 C3 O2 -61.3(7) . . . . ?
N1 C4 C3 C12 168.7(11) . . . . ?
C3' C4 C3 C12 59.3(7) . . . . ?
C3' C12 C3 O2 60.4(8) . . . . ?
C3' C12 C3 C4 -59.1(7) . . . . ?
C8 N2 C6 C5 156.6(12) . . . . ?
C6' N2 C6 C5 -54.8(13) . . . . ?
C10 N2 C6 C5 -92.3(14) . . . . ?
Ba N2 C6 C5 37.9(15) . . . . ?
N1 C5 C6 N2 -50.0(19) . . . . ?
C6' C5 C6 N2 54.0(19) . . . . ?
C7' O3 C7 C8 -65.8(7) . . . . ?
Ba O3 C7 C8 17.4(12) . . . . ?
C7' O3 C7 C13 65.8(7) . . . . ?
Ba O3 C7 C13 149.0(7) . . . . ?
N2 C8 C7 O3 -30.3(15) . . . . ?
C7' C8 C7 O3 65.8(8) . . . . ?
N2 C8 C7 C13 -160.1(11) . . . . ?
C7' C8 C7 C13 -64.0(7) . . . . ?
C7' C13 C7 O3 -65.5(8) . . . . ?
C7' C13 C7 C8 63.8(7) . . . . ?
Ba O4 C9 C10 -26.4(18) . . . . ?
Ba O4 C9 C14 163.4(9) . . . . ?
N2 C10 C9 O4 4.9(20) . . . . ?
C9' C10 C9 O4 93.1(1000) . . . . ?
C6' C10 C9 O4 62.9(21) . . . . ?
N2 C10 C9 C14 174.6(12) . . . . ?
C9' C10 C9 C14 -97.2(1000) . . . . ?
C6' C10 C9 C14 -127.4(15) . . . . ?
C9' C14 C9 O4 -92.3(1000) . . . . ?
C9' C14 C9 C10 98.2(1000) . . . . ?
O4 Ba O4' C9' 52.8(7) . . . . ?
O1 Ba O4' C9' -93.8(10) . . . . ?
O3 Ba O4' C9' 5.9(10) . . . . ?
O2 Ba O4' C9' -140.9(10) . . . . ?
O1W Ba O4' C9' 131.4(10) 2 . . . ?
O1W Ba O4' C9' 91.0(10) . . . . ?
O2W Ba O4' C9' 164.7(9) . . . . ?
N1 Ba O4' C9' -86.2(9) . . . . ?
N2 Ba O4' C9' -29.6(9) . . . . ?
O2W Ba O4' C9' 74.0(9) 2 . . . ?
Ba Ba O4' C9' 115.9(9) 2 . . . ?
C1 O1 C1' C2 64.1(6) . . . . ?
Ba O1 C1' C2 -48.8(11) . . . . ?
C1 O1 C1' C11 -63.4(7) . . . . ?
Ba O1 C1' C11 -176.3(7) . . . . ?
N1 C2 C1' O1 30.0(14) . . . . ?
C1 C2 C1' O1 -64.0(8) . . . . ?
N1 C2 C1' C11 155.8(11) . . . . ?
C1 C2 C1' C11 61.8(7) . . . . ?
C1 C11 C1' O1 63.0(8) . . . . ?
C1 C11 C1' C2 -61.5(7) . . . . ?
C3 O2 C3' C4 -62.2(7) . . . . ?
Ba O2 C3' C4 18.2(13) . . . . ?
C3 O2 C3' C12 61.4(7) . . . . ?
Ba O2 C3' C12 141.8(9) . . . . ?
N1 C4 C3' O2 -34.5(15) . . . . ?
C3 C4 C3' O2 62.1(8) . . . . ?
N1 C4 C3' C12 -155.9(12) . . . . ?
C3 C4 C3' C12 -59.3(7) . . . . ?
C3 C12 C3' O2 -61.2(8) . . . . ?
C3 C12 C3' C4 59.1(7) . . . . ?
C8 N2 C6' C5 97.2(21) . . . . ?
C10 N2 C6' C5 -157.5(21) . . . . ?
C6 N2 C6' C5 56.1(14) . . . . ?
Ba N2 C6' C5 -45.8(23) . . . . ?
C8 N2 C6' C10 -105.3(10) . . . . ?
C10 N2 C6' C10 0.000(1) . . . . ?
C6 N2 C6' C10 -146.4(15) . . . . ?
Ba N2 C6' C10 111.7(6) . . . . ?
N1 C5 C6' N2 43.1(28) . . . . ?
C6 C5 C6' N2 -56.7(20) . . . . ?
N1 C5 C6' C10 -5.3(61) . . . . ?
C6 C5 C6' C10 -105.2(56) . . . . ?
N2 C10 C6' N2 0.000(1) . . . . ?
C9 C10 C6' N2 -94.2(15) . . . . ?
C9' C10 C6' N2 -94.3(16) . . . . ?
N2 C10 C6' C5 61.6(48) . . . . ?
C9 C10 C6' C5 -32.6(60) . . . . ?
C9' C10 C6' C5 -32.6(60) . . . . ?
C7 O3 C7' C8 65.3(7) . . . . ?
Ba O3 C7' C8 -52.4(10) . . . . ?
C7 O3 C7' C13 -65.1(7) . . . . ?
Ba O3 C7' C13 177.2(7) . . . . ?
N2 C8 C7' O3 38.6(13) . . . . ?
C7 C8 C7' O3 -64.7(8) . . . . ?
N2 C8 C7' C13 166.9(11) . . . . ?
C7 C8 C7' C13 63.6(7) . . . . ?
C7 C13 C7' O3 64.4(8) . . . . ?
C7 C13 C7' C8 -63.5(7) . . . . ?
Ba O4' C9' C10 50.5(14) . . . . ?
Ba O4' C9' C14 -162.6(9) . . . . ?
N2 C10 C9' O4' -42.5(19) . . . . ?
C9 C10 C9' O4' -134.4(1000) . . . . ?
C6' C10 C9' O4' 15.5(21) . . . . ?
N2 C10 C9' C14 174.5(13) . . . . ?
C9 C10 C9' C14 82.7(1000) . . . . ?
C6' C10 C9' C14 -127.5(15) . . . . ?
C9 C14 C9' O4' 135.1(1000) . . . . ?
C9 C14 C9' C10 -81.7(1000) . . . . ?
